data_2234618
loop_
_publ_author_name
'Yu, Chua-Hua'

_publ_section_title
;
 <i>catena</i>-Poly[[diaquabis(2-ethyl-1<i>H</i>-imidazole-\k<i>N</i>^3^)cadmium]-\m-sulfato-\k^2^<i>O</i>:<i>O</i>']
;
_journal_coeditor_code HB6691
_journal_issue 5
_journal_name_full 'Acta Crystallographica Section E'
_journal_page_first m655
_journal_paper_doi 10.1107/S1600536812017059
_journal_volume 68
_journal_year 2012
_chemical_formula_iupac '[Cd (S O4) (C5 H8 N2)2 (H2 O)2]'
_chemical_formula_moiety 'C10 H20 Cd N4 O6 S'
_chemical_formula_sum 'C10 H20 Cd N4 O6 S'
_chemical_formula_weight 436.78
_chemical_name_systematic
;
<i>catena</i>-Poly[[diaquabis(2-ethyl-1<i>H</i>-imidazole-
\k<i>N</i>^3^)cadmium]-\m-sulfato-\k^2^<i>O</i>:<i>O</i>']
;
_space_group_IT_number 60
_symmetry_cell_setting orthorhombic
_symmetry_space_group_name_Hall '-P 2n 2ab'
_symmetry_space_group_name_H-M 'P b c n'
_atom_sites_solution_hydrogens geom
_atom_sites_solution_primary direct
_atom_sites_solution_secondary difmap
_audit_creation_method SHELXL-97
_cell_angle_alpha 90.00
_cell_angle_beta 90.00
_cell_angle_gamma 90.00
_cell_formula_units_Z 4
_cell_length_a 14.465(10)
_cell_length_b 15.830(10)
_cell_length_c 6.990(5)
_cell_measurement_reflns_used 1838
_cell_measurement_temperature 293(2)
_cell_measurement_theta_max 27.50
_cell_measurement_theta_min 3.89
_cell_volume 1600.6(19)
_computing_cell_refinement 'CrystalClear (Rigaku, 2005)'
_computing_data_collection 'CrystalClear (Rigaku, 2005)'
_computing_data_reduction 'CrystalClear (Rigaku, 2005)'
_computing_molecular_graphics 'SHELXTL (Sheldrick, 2008)'
_computing_publication_material 'SHELXL97 (Sheldrick, 2008)'
_computing_structure_refinement 'SHELXL97 (Sheldrick, 2008)'
_computing_structure_solution 'SHELXS97 (Sheldrick, 2008)'
_diffrn_ambient_temperature 293(2)
_diffrn_measured_fraction_theta_full 0.981
_diffrn_measured_fraction_theta_max 0.981
_diffrn_measurement_device_type 'Rigaku SCXmini'
_diffrn_measurement_method '\w scans'
_diffrn_radiation_monochromator graphite
_diffrn_radiation_source 'fine-focus sealed tube'
_diffrn_radiation_type MoK\a
_diffrn_radiation_wavelength 0.71073
_diffrn_reflns_av_R_equivalents 0.0351
_diffrn_reflns_av_sigmaI/netI 0.0175
_diffrn_reflns_limit_h_max 18
_diffrn_reflns_limit_h_min -18
_diffrn_reflns_limit_k_max 20
_diffrn_reflns_limit_k_min -20
_diffrn_reflns_limit_l_max 9
_diffrn_reflns_limit_l_min -9
_diffrn_reflns_number 15289
_diffrn_reflns_theta_full 27.50
_diffrn_reflns_theta_max 27.50
_diffrn_reflns_theta_min 3.89
_diffrn_standards_decay_% 0
_diffrn_standards_interval_count 180
_diffrn_standards_interval_time 9
_diffrn_standards_number 3
_exptl_absorpt_coefficient_mu 1.528
_exptl_absorpt_correction_T_max 0.693
_exptl_absorpt_correction_T_min 0.604
_exptl_absorpt_correction_type multi-scan
_exptl_absorpt_process_details '(CrystalClear; Rigaku, 2005)'
_exptl_crystal_colour yellow
_exptl_crystal_density_diffrn 1.813
_exptl_crystal_density_method 'not measured'
_exptl_crystal_description block
_exptl_crystal_F_000 880
_exptl_crystal_size_max 0.34
_exptl_crystal_size_mid 0.28
_exptl_crystal_size_min 0.24
_refine_diff_density_max 0.912
_refine_diff_density_min -1.511
_refine_ls_extinction_method none
_refine_ls_goodness_of_fit_ref 1.061
_refine_ls_hydrogen_treatment mixed
_refine_ls_matrix_type full
_refine_ls_number_parameters 107
_refine_ls_number_reflns 1838
_refine_ls_number_restraints 3
_refine_ls_restrained_S_all 1.069
_refine_ls_R_factor_all 0.0394
_refine_ls_R_factor_gt 0.0350
_refine_ls_shift/su_max 0.000
_refine_ls_shift/su_mean 0.000
_refine_ls_structure_factor_coef Fsqd
_refine_ls_weighting_details 'calc w=1/[\s^2^(Fo^2^)+(0.0278P)^2^+5.5521P] where P=(Fo^2^+2Fc^2^)/3'
_refine_ls_weighting_scheme calc
_refine_ls_wR_factor_gt 0.0789
_refine_ls_wR_factor_ref 0.0815
_reflns_number_gt 1617
_reflns_number_total 1838
_reflns_threshold_expression I>2\s(I)
_cod_data_source_file hb6691.cif
_cod_data_source_block I
_cod_database_code 2234618
_cod_database_fobs_code 2234618

loop_
_symmetry_equiv_pos_as_xyz
'x, y, z'
'-x+1/2, -y+1/2, z+1/2'
'-x, y, -z+1/2'
'x+1/2, -y+1/2, -z'
'-x, -y, -z'
'x-1/2, y-1/2, -z-1/2'
'x, -y, z-1/2'
'-x-1/2, y-1/2, z'

loop_
_atom_site_type_symbol
_atom_site_label
_atom_site_fract_x
_atom_site_fract_y
_atom_site_fract_z
_atom_site_U_iso_or_equiv
_atom_site_adp_type
_atom_site_calc_flag
_atom_site_refinement_flags
_atom_site_occupancy
_atom_site_symmetry_multiplicity
_atom_site_disorder_assembly
_atom_site_disorder_group
C C1 0.5943(16) 0.5775(16) 0.464(3) 0.0460(9) Uani d P 0.39(5) 1 A 1
H H1A 0.5329 0.6000 0.4539 0.069 Uiso calc PR 0.39(5) 1 A 1
H H1B 0.5961 0.5354 0.5625 0.069 Uiso calc PR 0.39(5) 1 A 1
H H1C 0.6117 0.5524 0.3440 0.069 Uiso calc PR 0.39(5) 1 A 1
C C1' 0.6100(10) 0.5679(10) 0.4805(19) 0.0460(9) Uani d P 0.61(5) 1 A 2
H H1'A 0.6529 0.5216 0.4781 0.069 Uiso calc PR 0.61(5) 1 A 2
H H1'B 0.5778 0.5707 0.3607 0.069 Uiso calc PR 0.61(5) 1 A 2
H H1'C 0.5664 0.5596 0.5823 0.069 Uiso calc PR 0.61(5) 1 A 2
C C2 0.6611(3) 0.6480(3) 0.5124(6) 0.0460(9) Uani d . 1 1 . .
H H2A 0.7211 0.6343 0.4589 0.055 Uiso calc R 1 1 A 1
H H2B 0.6399 0.6995 0.4513 0.055 Uiso calc R 1 1 A 1
C C3 0.6724(2) 0.6645(2) 0.7199(4) 0.0249(7) Uani d . 1 1 A .
C C4 0.7286(3) 0.6571(2) 1.0116(5) 0.0341(8) Uani d . 1 1 A .
H H4 0.7662 0.6443 1.1155 0.041 Uiso calc R 1 1 . .
C C5 0.6496(3) 0.7023(2) 1.0139(5) 0.0317(8) Uani d . 1 1 A .
H H5 0.6230 0.7263 1.1220 0.038 Uiso calc R 1 1 . .
N N1 0.7422(2) 0.63387(19) 0.8256(4) 0.0312(6) Uani d . 1 1 . .
H H1D 0.7878 0.6045 0.7833 0.037 Uiso calc R 1 1 A .
N N2 0.61447(19) 0.70720(17) 0.8301(4) 0.0250(6) Uani d . 1 1 . .
O O1W 0.60396(17) 0.90785(16) 0.8035(4) 0.0272(5) Uani d DU 1 1 . .
O O2 0.53001(17) 0.82007(15) 0.4109(3) 0.0282(5) Uani d . 1 1 . .
O O3 0.42204(16) 0.92697(15) 0.3118(3) 0.0263(5) Uani d . 1 1 . .
S S1 0.5000 0.87254(6) 0.2500 0.0176(2) Uani d S 1 2 . .
Cd Cd1 0.5000 0.797187(19) 0.7500 0.02068(12) Uani d SU 1 2 . .
H H1WA 0.599(3) 0.917(3) 0.917(3) 0.049(14) Uiso d D 1 1 . .
H H1WB 0.594(4) 0.9529(17) 0.756(6) 0.044(14) Uiso d D 1 1 . .

loop_
_atom_site_aniso_label
_atom_site_aniso_U_11
_atom_site_aniso_U_22
_atom_site_aniso_U_33
_atom_site_aniso_U_12
_atom_site_aniso_U_13
_atom_site_aniso_U_23
C1 0.039(2) 0.061(2) 0.0379(18) -0.0057(17) -0.0050(15) -0.0052(16)
C1' 0.039(2) 0.061(2) 0.0379(18) -0.0057(17) -0.0050(15) -0.0052(16)
C2 0.039(2) 0.061(2) 0.0379(18) -0.0057(17) -0.0050(15) -0.0052(16)
C3 0.0262(16) 0.0247(15) 0.0240(16) 0.0032(12) 0.0015(12) 0.0034(12)
C4 0.0300(19) 0.044(2) 0.0285(18) 0.0064(15) -0.0084(14) 0.0021(16)
C5 0.0338(18) 0.0401(19) 0.0214(16) 0.0082(15) -0.0046(14) -0.0020(14)
N1 0.0232(14) 0.0384(16) 0.0321(15) 0.0094(12) 0.0006(12) 0.0029(13)
N2 0.0249(13) 0.0298(14) 0.0202(13) 0.0046(11) -0.0018(11) 0.0004(11)
O1W 0.0305(12) 0.0280(12) 0.0230(12) -0.0035(8) 0.0025(10) 0.0009(10)
O2 0.0322(12) 0.0342(12) 0.0181(11) 0.0069(10) 0.0012(9) 0.0066(9)
O3 0.0244(11) 0.0297(12) 0.0248(11) 0.0057(9) 0.0018(9) 0.0005(9)
S1 0.0186(5) 0.0204(5) 0.0139(4) 0.000 0.0004(4) 0.000
Cd1 0.01904(17) 0.02334(18) 0.01966(18) 0.000 -0.00215(12) 0.000

loop_
_atom_type_symbol
_atom_type_description
_atom_type_scat_dispersion_real
_atom_type_scat_dispersion_imag
_atom_type_scat_source
C C 0.0033 0.0016 'International Tables Vol C Tables 4.2.6.8 and 6.1.1.4'
H H 0.0000 0.0000 'International Tables Vol C Tables 4.2.6.8 and 6.1.1.4'
N N 0.0061 0.0033 'International Tables Vol C Tables 4.2.6.8 and 6.1.1.4'
O O 0.0106 0.0060 'International Tables Vol C Tables 4.2.6.8 and 6.1.1.4'
S S 0.1246 0.1234 'International Tables Vol C Tables 4.2.6.8 and 6.1.1.4'
Cd Cd -0.8075 1.2024 'International Tables Vol C Tables 4.2.6.8 and 6.1.1.4'

loop_
_geom_angle_atom_site_label_1
_geom_angle_atom_site_label_2
_geom_angle_atom_site_label_3
_geom_angle_site_symmetry_1
_geom_angle_site_symmetry_3
_geom_angle
C2 C1 H1A . . 109.5
C2 C1 H1B . . 109.5
H1A C1 H1B . . 109.5
C2 C1 H1C . . 109.5
H1A C1 H1C . . 109.5
H1B C1 H1C . . 109.5
C2 C1' H1'A . . 109.5
C2 C1' H1'B . . 109.5
H1'A C1' H1'B . . 109.5
C2 C1' H1'C . . 109.5
H1'A C1' H1'C . . 109.5
H1'B C1' H1'C . . 109.5
C3 C2 C1' . . 110.6(6)
C3 C2 C1 . . 114.8(9)
C1' C2 C1 . . 11.3(9)
C3 C2 H2A . . 108.6
C1' C2 H2A . . 101.3
C1 C2 H2A . . 108.6
C3 C2 H2B . . 108.6
C1' C2 H2B . . 119.6
C1 C2 H2B . . 108.6
H2A C2 H2B . . 107.5
N2 C3 N1 . . 109.9(3)
N2 C3 C2 . . 126.1(3)
N1 C3 C2 . . 123.9(3)
C5 C4 N1 . . 106.1(3)
C5 C4 H4 . . 127.0
N1 C4 H4 . . 127.0
C4 C5 N2 . . 109.3(3)
C4 C5 H5 . . 125.4
N2 C5 H5 . . 125.4
C3 N1 C4 . . 108.6(3)
C3 N1 H1D . . 125.7
C4 N1 H1D . . 125.7
C3 N2 C5 . . 106.2(3)
C3 N2 Cd1 . . 130.0(2)
C5 N2 Cd1 . . 122.4(2)
Cd1 O1W H1WA . . 104(3)
Cd1 O1W H1WB . . 119(4)
H1WA O1W H1WB . . 103(4)
S1 O2 Cd1 . . 141.16(14)
O2 S1 O2 3_655 . 110.9(2)
O2 S1 O3 3_655 . 109.14(14)
O2 S1 O3 . . 109.34(13)
O2 S1 O3 3_655 3_655 109.34(13)
O2 S1 O3 . 3_655 109.14(14)
O3 S1 O3 . 3_655 109.0(2)
N2 Cd1 N2 3_656 . 101.65(15)
N2 Cd1 O1W 3_656 . 170.07(10)
N2 Cd1 O1W . . 87.78(11)
N2 Cd1 O1W 3_656 3_656 87.78(11)
N2 Cd1 O1W . 3_656 170.07(10)
O1W Cd1 O1W . 3_656 82.99(14)
N2 Cd1 O2 3_656 3_656 101.81(9)
N2 Cd1 O2 . 3_656 89.03(10)
O1W Cd1 O2 . 3_656 81.24(8)
O1W Cd1 O2 3_656 3_656 85.96(9)
N2 Cd1 O2 3_656 . 89.03(10)
N2 Cd1 O2 . . 101.81(9)
O1W Cd1 O2 . . 85.96(9)
O1W Cd1 O2 3_656 . 81.24(8)
O2 Cd1 O2 3_656 . 162.90(12)

loop_
_geom_bond_atom_site_label_1
_geom_bond_atom_site_label_2
_geom_bond_site_symmetry_2
_geom_bond_distance
_geom_bond_publ_flag
C1 C2 . 1.52(2) ?
C1 H1A . 0.9600 ?
C1 H1B . 0.9600 ?
C1 H1C . 0.9600 ?
C1' C2 . 1.485(14) ?
C1' H1'A . 0.9600 ?
C1' H1'B . 0.9600 ?
C1' H1'C . 0.9600 ?
C2 C3 . 1.483(5) ?
C2 H2A . 0.9700 ?
C2 H2B . 0.9700 ?
C3 N2 . 1.324(4) ?
C3 N1 . 1.341(4) ?
C4 C5 . 1.348(5) ?
C4 N1 . 1.365(5) ?
C4 H4 . 0.9300 ?
C5 N2 . 1.384(4) ?
C5 H5 . 0.9300 ?
N1 H1D . 0.8600 ?
O1W H1WA . 0.807(19) ?
O1W H1WB . 0.799(19) ?
O2 S1 . 1.464(2) ?
O3 S1 . 1.484(2) ?
S1 O2 3_655 1.464(2) ?
S1 O3 3_655 1.484(2) ?
Cd1 N2 . 2.255(3) y
Cd1 O2 . 2.437(3) y
Cd1 O1W . 2.339(3) y
Cd1 N2 3_656 2.255(3) ?
Cd1 O1W 3_656 2.339(3) ?
Cd1 O2 3_656 2.437(3) ?

loop_
_geom_hbond_atom_site_label_D
_geom_hbond_atom_site_label_H
_geom_hbond_atom_site_label_A
_geom_hbond_site_symmetry_A
_geom_hbond_distance_DH
_geom_hbond_distance_HA
_geom_hbond_distance_DA
_geom_hbond_angle_DHA
N1 H1D O3 4_566 0.86 2.11 2.936(4) 160
O1W H1WA O3 3_656 0.807(19) 1.93(2) 2.732(4) 172(5)
O1W H1WB O3 5_676 0.799(19) 1.97(2) 2.762(4) 169(5)
